data_4512796
loop_
_publ_author_name
'Saraswatula, Viswanadha G.'
'Saha, Binoy K.'

_publ_section_title
;
 Modulation of Thermal Expansion by Guests and Polymorphism in a Hydrogen
 Bonded Host
;
_journal_issue 2
_journal_name_full 'Crystal Growth &amp; Design'
_journal_page_first 593
_journal_paper_doi 10.1021/cg501178f
_journal_volume 15
_journal_year 2015
_chemical_formula_moiety 'C30 H28 O4, 2.7(C7 H8 O), 0.3(C4 H8 O2)'
_chemical_formula_sum 'C50.1 H52 O7.3'
_chemical_formula_weight 770.92
_chemical_name_common 1-pc-115K
_chemical_name_systematic
;
 1,1,4,4,-tetrakis(4-hydroxyphenyl)cyclohexane.4-methylphenol.ethylacetate 
;
_space_group_crystal_system triclinic
_space_group_IT_number 2
_space_group_name_Hall '-P 1'
_space_group_name_H-M_alt 'P -1'
_symmetry_space_group_name_Hall '-P 1'
_symmetry_space_group_name_H-M 'P -1'
_atom_sites_solution_hydrogens geom
_atom_sites_solution_primary direct
_atom_sites_solution_secondary difmap
_audit_creation_date 2014-06-26
_audit_creation_method
;
Olex2 1.2
(compiled 2013.11.15 svn.r2834 for OlexSys, GUI svn.r4720)
;
_cell_angle_alpha 80.219(3)
_cell_angle_beta 83.340(3)
_cell_angle_gamma 73.785(3)
_cell_formula_units_Z 1
_cell_length_a 6.2587(2)
_cell_length_b 10.6139(4)
_cell_length_c 15.7308(5)
_cell_measurement_reflns_used 6584
_cell_measurement_temperature 115(2)
_cell_measurement_theta_max 29.2939
_cell_measurement_theta_min 3.0742
_cell_volume 986.23(6)
_computing_cell_refinement
;
CrysAlisPro, Oxford Diffraction Ltd.,
Version 1.171.34.44 (release 25-10-2010 CrysAlis171 .NET)
(compiled Oct 25 2010,18:11:34)
;
_computing_data_collection
;
CrysAlisPro, Oxford Diffraction Ltd.,
Version 1.171.34.44 (release 25-10-2010 CrysAlis171 .NET)
(compiled Oct 25 2010,18:11:34)
;
_computing_data_reduction
;
CrysAlisPro, Oxford Diffraction Ltd.,
Version 1.171.34.44 (release 25-10-2010 CrysAlis171 .NET)
(compiled Oct 25 2010,18:11:34)
;
_computing_molecular_graphics 'Olex2 (Dolomanov et al., 2009)'
_computing_publication_material 'Olex2 (Dolomanov et al., 2009)'
_computing_structure_refinement 'ShelXL (Sheldrick, 2008)'
_computing_structure_solution 'ShelXS (Sheldrick, 2008)'
_diffrn_ambient_temperature 115(2)
_diffrn_measured_fraction_theta_full 0.997
_diffrn_measured_fraction_theta_max 0.997
_diffrn_measurement_device_type 'Xcalibur, Eos'
_diffrn_measurement_method '\w scans'
_diffrn_radiation_monochromator graphite
_diffrn_radiation_type MoK\a
_diffrn_radiation_wavelength 0.71073
_diffrn_reflns_av_R_equivalents 0.0256
_diffrn_reflns_av_unetI/netI 0.0249
_diffrn_reflns_limit_h_max 7
_diffrn_reflns_limit_h_min -7
_diffrn_reflns_limit_k_max 12
_diffrn_reflns_limit_k_min -12
_diffrn_reflns_limit_l_max 18
_diffrn_reflns_limit_l_min -18
_diffrn_reflns_number 7956
_diffrn_reflns_theta_full 25.00
_diffrn_reflns_theta_max 25.00
_diffrn_reflns_theta_min 3.08
_diffrn_source 'fine-focus sealed tube'
_exptl_absorpt_coefficient_mu 0.086
_exptl_absorpt_correction_T_max 0.9649
_exptl_absorpt_correction_T_min 0.9568
_exptl_absorpt_correction_type multi-scan
_exptl_absorpt_process_details
;
CrysAlisPro, Oxford Diffraction Ltd.,
Version 1.171.34.44 (release 25-10-2010 CrysAlis171 .NET)
(compiled Oct 25 2010,18:11:34)
Empirical absorption correction using spherical harmonics,
 implemented in SCALE3 ABSPACK scaling algorithm.
;
_exptl_crystal_colour colorless
_exptl_crystal_density_diffrn 1.298
_exptl_crystal_density_method 'not measured'
_exptl_crystal_description block
_exptl_crystal_F_000 411
_exptl_crystal_size_max 0.52
_exptl_crystal_size_mid 0.51
_exptl_crystal_size_min 0.42
_platon_squeeze_details
;
0.35 molecules of 4-methylphenol and 0.15 
molecules of ethylacetate have been squeezed from the asymmetric unit
;
_refine_diff_density_max 0.229
_refine_diff_density_min -0.216
_refine_diff_density_rms 0.057
_refine_ls_extinction_method none
_refine_ls_goodness_of_fit_ref 1.059
_refine_ls_hydrogen_treatment constr
_refine_ls_matrix_type full
_refine_ls_number_parameters 230
_refine_ls_number_reflns 3485
_refine_ls_number_restraints 0
_refine_ls_restrained_S_all 1.059
_refine_ls_R_factor_all 0.0465
_refine_ls_R_factor_gt 0.0414
_refine_ls_shift/su_max 0.000
_refine_ls_shift/su_mean 0.000
_refine_ls_structure_factor_coef Fsqd
_refine_ls_weighting_details 'calc w=1/[\s^2^(Fo^2^)+(0.0731P)^2^+0.2332P] where P=(Fo^2^+2Fc^2^)/3'
_refine_ls_weighting_scheme calc
_refine_ls_wR_factor_gt 0.1172
_refine_ls_wR_factor_ref 0.1218
_reflns_number_gt 3068
_reflns_number_total 3485
_reflns_threshold_expression >2sigma(I)
_cod_data_source_file 1-pc-combined.cif
_cod_data_source_block 1-pc-115k
_cod_original_formula_sum 'C50.10 H52 O7.30'
_cod_database_code 4512796
_olex2_refinement_description
;
1. Fixed Uiso
 At 1.2 times of:
  All C(H) groups, All C(H,H) groups
 At 1.5 times of:
  All C(H,H,H) groups, All O(H) groups
2.a Secondary CH2 refined with riding coordinates:
 C3(H3A,H3B), C1(H1A,H1B)
2.b Aromatic/amide H refined with riding coordinates:
 C8(H8), C9(H9), C6(H6), C12(H12), C5(H5), C11(H11), C15(H15), C14(H14),
 C21(H21), C17(H17), C20(H20), C18(H18)
2.c Idealised Me refined as rotating group:
 C22(H22A,H22B,H22C)
2.d Idealised tetrahedral OH refined as rotating group:
 O1(H1), O2(H2), O3(H3)
;

loop_
_space_group_symop_id
_space_group_symop_operation_xyz
1 'x, y, z'
2 '-x, -y, -z'

loop_
_atom_site_label
_atom_site_type_symbol
_atom_site_fract_x
_atom_site_fract_y
_atom_site_fract_z
_atom_site_U_iso_or_equiv
_atom_site_adp_type
_atom_site_occupancy
_atom_site_symmetry_multiplicity
_atom_site_calc_flag
_atom_site_refinement_flags_posn
O1 O 0.86646(15) 0.07856(9) 0.33039(6) 0.0244(2) Uani 1 1 d .
H1 H 0.7690 0.0460 0.3566 0.037 Uiso 1 1 calc GR
C2 C 0.4918(2) 0.53751(13) 0.09104(8) 0.0173(3) Uani 1 1 d .
O2 O 0.29051(16) 0.93826(10) 0.31238(7) 0.0268(3) Uani 1 1 d .
H2 H 0.1566 0.9750 0.3163 0.040 Uiso 1 1 calc GR
C4 C 0.5938(2) 0.40752(12) 0.14984(8) 0.0167(3) Uani 1 1 d .
C8 C 0.5425(2) 0.23735(13) 0.26952(8) 0.0189(3) Uani 1 1 d .
H8 H 0.4468 0.1990 0.3084 0.023 Uiso 1 1 calc R
C9 C 0.4572(2) 0.34699(13) 0.20991(8) 0.0177(3) Uani 1 1 d .
H9 H 0.3033 0.3816 0.2099 0.021 Uiso 1 1 calc R
C6 C 0.9119(2) 0.24140(14) 0.21181(9) 0.0251(3) Uani 1 1 d .
H6 H 1.0656 0.2063 0.2120 0.030 Uiso 1 1 calc R
C10 C 0.4294(2) 0.64887(13) 0.14789(8) 0.0181(3) Uani 1 1 d .
C3 C 0.6555(2) 0.57172(13) 0.01450(8) 0.0173(3) Uani 1 1 d .
H3A H 0.5891 0.6591 -0.0159 0.021 Uiso 1 1 calc R
H3B H 0.7916 0.5748 0.0370 0.021 Uiso 1 1 calc R
C7 C 0.7714(2) 0.18515(13) 0.27093(8) 0.0185(3) Uani 1 1 d .
C1 C 0.2863(2) 0.52860(13) 0.04932(8) 0.0176(3) Uani 1 1 d .
H1A H 0.1801 0.5039 0.0945 0.021 Uiso 1 1 calc R
H1B H 0.2150 0.6153 0.0193 0.021 Uiso 1 1 calc R
C12 C 0.1656(2) 0.82898(14) 0.21223(9) 0.0233(3) Uani 1 1 d .
H12 H 0.0211 0.8831 0.2180 0.028 Uiso 1 1 calc R
C5 C 0.8227(2) 0.35050(14) 0.15213(9) 0.0229(3) Uani 1 1 d .
H5 H 0.9190 0.3868 0.1123 0.027 Uiso 1 1 calc R
C11 C 0.2156(2) 0.73188(13) 0.15833(9) 0.0220(3) Uani 1 1 d .
H11 H 0.1027 0.7222 0.1284 0.026 Uiso 1 1 calc R
C13 C 0.3313(2) 0.84478(13) 0.25715(9) 0.0208(3) Uani 1 1 d .
C15 C 0.5932(2) 0.66874(14) 0.19375(9) 0.0222(3) Uani 1 1 d .
H15 H 0.7383 0.6154 0.1879 0.027 Uiso 1 1 calc R
C14 C 0.5466(2) 0.76479(14) 0.24730(9) 0.0245(3) Uani 1 1 d .
H14 H 0.6594 0.7758 0.2767 0.029 Uiso 1 1 calc R
O3 O 0.59450(16) 0.94152(9) 0.41669(6) 0.0225(2) Uani 1 1 d .
H3 H 0.4905 0.9355 0.3918 0.034 Uiso 1 1 calc GR
C16 C 0.6711(2) 0.82610(13) 0.47214(8) 0.0182(3) Uani 1 1 d .
C21 C 0.5591(2) 0.72783(14) 0.48995(9) 0.0222(3) Uani 1 1 d .
H21 H 0.4266 0.7388 0.4648 0.027 Uiso 1 1 calc R
C17 C 0.8672(2) 0.80990(14) 0.51099(9) 0.0236(3) Uani 1 1 d .
H17 H 0.9414 0.8763 0.5002 0.028 Uiso 1 1 calc R
C20 C 0.6460(3) 0.61327(14) 0.54548(9) 0.0257(3) Uani 1 1 d .
H20 H 0.5694 0.5480 0.5575 0.031 Uiso 1 1 calc R
C18 C 0.9518(2) 0.69383(15) 0.56606(9) 0.0262(3) Uani 1 1 d .
H18 H 1.0834 0.6833 0.5918 0.031 Uiso 1 1 calc R
C19 C 0.8446(2) 0.59301(14) 0.58371(8) 0.0248(3) Uani 1 1 d .
C22 C 0.9387(3) 0.46589(16) 0.64170(10) 0.0373(4) Uani 1 1 d .
H22A H 0.8191 0.4370 0.6758 0.056 Uiso 1 1 calc GR
H22B H 1.0374 0.4804 0.6792 0.056 Uiso 1 1 calc GR
H22C H 1.0197 0.3992 0.6071 0.056 Uiso 1 1 calc GR

loop_
_atom_site_aniso_label
_atom_site_aniso_U_11
_atom_site_aniso_U_22
_atom_site_aniso_U_33
_atom_site_aniso_U_23
_atom_site_aniso_U_13
_atom_site_aniso_U_12
O1 0.0211(5) 0.0205(5) 0.0269(5) 0.0080(4) -0.0054(4) -0.0029(4)
C2 0.0150(6) 0.0175(7) 0.0188(6) 0.0023(5) -0.0038(5) -0.0053(5)
O2 0.0224(5) 0.0254(5) 0.0317(6) -0.0095(4) -0.0098(4) 0.0016(4)
C4 0.0178(6) 0.0164(6) 0.0170(6) -0.0016(5) -0.0046(5) -0.0054(5)
C8 0.0193(7) 0.0189(7) 0.0170(6) -0.0008(5) 0.0017(5) -0.0050(5)
C9 0.0144(6) 0.0182(6) 0.0184(6) -0.0015(5) -0.0008(5) -0.0014(5)
C6 0.0148(6) 0.0256(7) 0.0322(8) 0.0045(6) -0.0065(6) -0.0038(6)
C10 0.0194(7) 0.0168(6) 0.0172(6) 0.0043(5) -0.0036(5) -0.0064(5)
C3 0.0152(6) 0.0181(6) 0.0190(6) 0.0036(5) -0.0053(5) -0.0071(5)
C7 0.0217(7) 0.0142(6) 0.0188(6) 0.0004(5) -0.0064(5) -0.0031(5)
C1 0.0142(6) 0.0188(6) 0.0189(6) 0.0033(5) -0.0031(5) -0.0057(5)
C12 0.0174(7) 0.0198(7) 0.0295(8) -0.0009(6) -0.0059(6) 0.0004(5)
C5 0.0180(7) 0.0237(7) 0.0261(7) 0.0060(6) -0.0039(5) -0.0090(6)
C11 0.0200(7) 0.0209(7) 0.0252(7) 0.0004(6) -0.0092(5) -0.0049(5)
C13 0.0250(7) 0.0163(6) 0.0197(7) 0.0010(5) -0.0058(5) -0.0036(5)
C15 0.0159(6) 0.0241(7) 0.0248(7) -0.0021(6) -0.0050(5) -0.0017(5)
C14 0.0204(7) 0.0275(8) 0.0268(7) -0.0040(6) -0.0096(6) -0.0049(6)
O3 0.0251(5) 0.0199(5) 0.0222(5) 0.0015(4) -0.0087(4) -0.0056(4)
C16 0.0206(6) 0.0174(6) 0.0139(6) -0.0024(5) -0.0002(5) -0.0009(5)
C21 0.0226(7) 0.0249(7) 0.0194(7) -0.0036(6) -0.0026(5) -0.0062(6)
C17 0.0233(7) 0.0250(7) 0.0227(7) -0.0021(6) -0.0026(5) -0.0075(6)
C20 0.0372(8) 0.0198(7) 0.0203(7) -0.0024(6) 0.0016(6) -0.0097(6)
C18 0.0220(7) 0.0328(8) 0.0200(7) -0.0045(6) -0.0038(5) 0.0001(6)
C19 0.0322(8) 0.0217(7) 0.0138(6) -0.0031(6) 0.0016(5) 0.0029(6)
C22 0.0511(10) 0.0280(8) 0.0207(7) 0.0000(6) -0.0006(7) 0.0065(7)

loop_
_atom_type_symbol
_atom_type_description
_atom_type_scat_dispersion_real
_atom_type_scat_dispersion_imag
_atom_type_scat_source
C C 0.0033 0.0016 'International Tables Vol C Tables 4.2.6.8 and 6.1.1.4'
H H 0.0000 0.0000 'International Tables Vol C Tables 4.2.6.8 and 6.1.1.4'
O O 0.0106 0.0060 'International Tables Vol C Tables 4.2.6.8 and 6.1.1.4'

loop_
_geom_angle_atom_site_label_1
_geom_angle_atom_site_label_2
_geom_angle_atom_site_label_3
_geom_angle
_geom_angle_site_symmetry_1
C7 O1 H1 109.5 .
C4 C2 C3 112.91(10) .
C4 C2 C1 111.36(10) .
C10 C2 C4 106.94(10) .
C10 C2 C3 108.95(10) .
C10 C2 C1 111.24(10) .
C1 C2 C3 105.51(10) .
C13 O2 H2 109.5 .
C9 C4 C2 120.27(11) .
C5 C4 C2 123.18(11) .
C5 C4 C9 116.32(12) .
C9 C8 H8 120.2 .
C9 C8 C7 119.59(11) .
C7 C8 H8 120.2 .
C4 C9 H9 118.8 .
C8 C9 C4 122.38(12) .
C8 C9 H9 118.8 .
C7 C6 H6 120.1 .
C7 C6 C5 119.74(12) .
C5 C6 H6 120.1 .
C11 C10 C2 123.90(11) .
C11 C10 C15 116.63(12) .
C15 C10 C2 119.45(11) .
C2 C3 H3A 109.1 .
C2 C3 H3B 109.1 .
H3A C3 H3B 107.8 .
C1 C3 C2 112.67(10) 2_665
C1 C3 H3A 109.1 2_665
C1 C3 H3B 109.1 2_665
O1 C7 C8 122.26(11) .
O1 C7 C6 118.03(11) .
C6 C7 C8 119.70(12) .
C2 C1 H1A 109.0 .
C2 C1 H1B 109.0 .
C3 C1 C2 112.98(10) 2_665
C3 C1 H1A 109.0 2_665
C3 C1 H1B 109.0 2_665
H1A C1 H1B 107.8 .
C11 C12 H12 120.1 .
C13 C12 H12 120.1 .
C13 C12 C11 119.80(12) .
C4 C5 H5 118.9 .
C6 C5 C4 122.26(12) .
C6 C5 H5 118.9 .
C10 C11 C12 121.90(12) .
C10 C11 H11 119.0 .
C12 C11 H11 119.0 .
O2 C13 C12 122.26(12) .
O2 C13 C14 118.05(12) .
C12 C13 C14 119.70(13) .
C10 C15 H15 118.9 .
C14 C15 C10 122.21(12) .
C14 C15 H15 118.9 .
C13 C14 H14 120.1 .
C15 C14 C13 119.75(12) .
C15 C14 H14 120.1 .
C16 O3 H3 109.5 .
O3 C16 C21 122.21(12) .
O3 C16 C17 117.88(12) .
C21 C16 C17 119.91(13) .
C16 C21 H21 120.2 .
C20 C21 C16 119.51(13) .
C20 C21 H21 120.2 .
C16 C17 H17 120.2 .
C18 C17 C16 119.52(13) .
C18 C17 H17 120.2 .
C21 C20 H20 119.1 .
C21 C20 C19 121.84(13) .
C19 C20 H20 119.1 .
C17 C18 H18 119.2 .
C17 C18 C19 121.61(13) .
C19 C18 H18 119.2 .
C20 C19 C22 120.73(14) .
C18 C19 C20 117.58(13) .
C18 C19 C22 121.69(14) .
C19 C22 H22A 109.5 .
C19 C22 H22B 109.5 .
C19 C22 H22C 109.5 .
H22A C22 H22B 109.5 .
H22A C22 H22C 109.5 .
H22B C22 H22C 109.5 .

loop_
_geom_bond_atom_site_label_1
_geom_bond_atom_site_label_2
_geom_bond_distance
_geom_bond_site_symmetry_2
O1 H1 0.8200 .
O1 C7 1.3793(16) .
C2 C4 1.5421(17) .
C2 C10 1.5394(18) .
C2 C3 1.5506(17) .
C2 C1 1.5427(17) .
O2 H2 0.8200 .
O2 C13 1.3799(17) .
C4 C9 1.3964(18) .
C4 C5 1.3930(18) .
C8 H8 0.9300 .
C8 C9 1.3846(18) .
C8 C7 1.3854(19) .
C9 H9 0.9300 .
C6 H6 0.9300 .
C6 C7 1.382(2) .
C6 C5 1.3874(19) .
C10 C11 1.3906(19) .
C10 C15 1.4000(18) .
C3 H3A 0.9700 .
C3 H3B 0.9700 .
C3 C1 1.5284(18) 2_665
C1 C3 1.5284(18) 2_665
C1 H1A 0.9700 .
C1 H1B 0.9700 .
C12 H12 0.9300 .
C12 C11 1.391(2) .
C12 C13 1.3825(19) .
C5 H5 0.9300 .
C11 H11 0.9300 .
C13 C14 1.385(2) .
C15 H15 0.9300 .
C15 C14 1.379(2) .
C14 H14 0.9300 .
O3 H3 0.8200 .
O3 C16 1.3775(16) .
C16 C21 1.3861(19) .
C16 C17 1.3893(19) .
C21 H21 0.9300 .
C21 C20 1.385(2) .
C17 H17 0.9300 .
C17 C18 1.388(2) .
C20 H20 0.9300 .
C20 C19 1.390(2) .
C18 H18 0.9300 .
C18 C19 1.389(2) .
C19 C22 1.504(2) .
C22 H22A 0.9600 .
C22 H22B 0.9600 .
C22 H22C 0.9600 .

loop_
_geom_torsion_atom_site_label_1
_geom_torsion_atom_site_label_2
_geom_torsion_atom_site_label_3
_geom_torsion_atom_site_label_4
_geom_torsion
_geom_torsion_site_symmetry_4
C2 C4 C9 C8 -173.83(11) .
C2 C4 C5 C6 173.06(12) .
C2 C10 C11 C12 178.25(12) .
C2 C10 C15 C14 -178.47(12) .
O2 C13 C14 C15 178.95(12) .
C4 C2 C10 C11 -123.03(13) .
C4 C2 C10 C15 55.84(14) .
C4 C2 C3 C1 65.55(13) 2_665
C4 C2 C1 C3 -66.35(13) 2_665
C9 C4 C5 C6 -1.4(2) .
C9 C8 C7 O1 178.06(11) .
C9 C8 C7 C6 -1.25(19) .
C10 C2 C4 C9 74.18(13) .
C10 C2 C4 C5 -100.06(14) .
C10 C2 C3 C1 -175.80(10) 2_665
C10 C2 C1 C3 174.48(10) 2_665
C10 C15 C14 C13 0.3(2) .
C3 C2 C4 C9 -166.01(11) .
C3 C2 C4 C5 19.75(17) .
C3 C2 C10 C11 114.65(13) .
C3 C2 C10 C15 -66.49(15) .
C3 C2 C1 C3 56.49(14) 2_665
C7 C8 C9 C4 0.50(19) .
C7 C6 C5 C4 0.7(2) .
C1 C2 C4 C9 -47.52(15) .
C1 C2 C4 C5 138.23(13) .
C1 C2 C10 C11 -1.24(17) .
C1 C2 C10 C15 177.63(11) .
C1 C2 C3 C1 -56.29(14) 2_665
C12 C13 C14 C15 -1.0(2) .
C5 C4 C9 C8 0.79(19) .
C5 C6 C7 O1 -178.66(12) .
C5 C6 C7 C8 0.7(2) .
C11 C10 C15 C14 0.5(2) .
C11 C12 C13 O2 -179.11(12) .
C11 C12 C13 C14 0.8(2) .
C13 C12 C11 C10 0.0(2) .
C15 C10 C11 C12 -0.65(19) .
O3 C16 C21 C20 179.23(11) .
O3 C16 C17 C18 -178.85(11) .
C16 C21 C20 C19 -0.5(2) .
C16 C17 C18 C19 -0.2(2) .
C21 C16 C17 C18 1.3(2) .
C21 C20 C19 C18 1.6(2) .
C21 C20 C19 C22 -178.16(12) .
C17 C16 C21 C20 -0.96(19) .
C17 C18 C19 C20 -1.2(2) .
C17 C18 C19 C22 178.55(12) .

loop_
_platon_squeeze_void_nr
_platon_squeeze_void_average_x
_platon_squeeze_void_average_y
_platon_squeeze_void_average_z
_platon_squeeze_void_volume
_platon_squeeze_void_count_electrons
_platon_squeeze_void_content
1 -0.119 0.500 0.500 154 20 ' '
